data_1512375
loop_
_publ_author_name
'Liu, Zhenxing'
'Xia, Ying'
'Zhou, Shiyi'
'Wang, Long'
'Zhang, Yan'
'Wang, Jianbo'

_publ_section_title
;
 Pd-Catalyzed Cyclization and Carbene Migratory Insertion: New Approach to
 3-Vinylindoles and 3-Vinylbenzofurans.
;
_journal_issue 19
_journal_name_full 'Organic letters'
_journal_page_first 5032
_journal_page_last 5035
_journal_paper_doi 10.1021/ol402368h
_journal_volume 15
_journal_year 2013
_chemical_formula_sum 'C24 H18 Cl N O'
_chemical_formula_weight 371.84
_chemical_name_systematic
;
 ?
;
_space_group_crystal_system triclinic
_space_group_IT_number 2
_space_group_name_Hall '-P 1'
_space_group_name_H-M_alt 'P -1'
_symmetry_space_group_name_Hall '-P 1'
_symmetry_space_group_name_H-M 'P -1'
_atom_sites_solution_hydrogens geom
_audit_creation_method SHELXL-2013
_cell_angle_alpha 76.12(3)
_cell_angle_beta 82.47(3)
_cell_angle_gamma 69.23(3)
_cell_formula_units_Z 2
_cell_length_a 7.6077(15)
_cell_length_b 10.200(2)
_cell_length_c 13.805(3)
_cell_measurement_temperature 293(2)
_cell_volume 971.1(4)
_computing_cell_refinement Rapid-AUTO
_computing_data_collection 'Rapid-AUTO (Rigaku,2000)'
_computing_data_reduction 'CrystalStructure (Rigaku/MSC,2000)'
_computing_molecular_graphics 'Siemens SHELXTL V4.2,(Sheldrick,1990)'
_computing_publication_material SHELXL-97,(Sheldrick,1997)
_computing_structure_refinement SHELXL-97,(Sheldrick,1997)
_computing_structure_solution SHELXS-97,(Sheldrick,1997)
_diffrn_ambient_temperature 293(2)
_diffrn_measured_fraction_theta_full 0.792
_diffrn_measured_fraction_theta_max 0.812
_diffrn_radiation_type MoK\a
_diffrn_radiation_wavelength 0.71073
_diffrn_reflns_av_R_equivalents 0.1021
_diffrn_reflns_av_unetI/netI 0.0844
_diffrn_reflns_Laue_measured_fraction_full 0.792
_diffrn_reflns_Laue_measured_fraction_max 0.812
_diffrn_reflns_limit_h_max 9
_diffrn_reflns_limit_h_min -9
_diffrn_reflns_limit_k_max 12
_diffrn_reflns_limit_k_min -12
_diffrn_reflns_limit_l_max 16
_diffrn_reflns_limit_l_min -16
_diffrn_reflns_number 3771
_diffrn_reflns_point_group_measured_fraction_full 0.792
_diffrn_reflns_point_group_measured_fraction_max 0.812
_diffrn_reflns_theta_full 25.242
_diffrn_reflns_theta_max 25.027
_diffrn_reflns_theta_min 2.911
_exptl_absorpt_coefficient_mu 0.210
_exptl_crystal_density_diffrn 1.272
_exptl_crystal_F_000 388
_exptl_crystal_size_max 0.200
_exptl_crystal_size_mid 0.200
_exptl_crystal_size_min 0.100
_refine_diff_density_max 0.310
_refine_diff_density_min -0.352
_refine_diff_density_rms 0.084
_refine_ls_extinction_coef 0.065(16)
_refine_ls_extinction_expression Fc^*^=kFc[1+0.001xFc^2^\l^3^/sin(2\q)]^-1/4^
_refine_ls_extinction_method SHELXL
_refine_ls_goodness_of_fit_ref 1.027
_refine_ls_hydrogen_treatment constr
_refine_ls_matrix_type full
_refine_ls_number_parameters 246
_refine_ls_number_reflns 2779
_refine_ls_number_restraints 0
_refine_ls_restrained_S_all 1.027
_refine_ls_R_factor_all 0.1341
_refine_ls_R_factor_gt 0.0937
_refine_ls_shift/su_max 0.000
_refine_ls_shift/su_mean 0.000
_refine_ls_structure_factor_coef Fsqd
_refine_ls_weighting_details 'w=1/[\s^2^(Fo^2^)+(0.1900P)^2^] where P=(Fo^2^+2Fc^2^)/3'
_refine_ls_weighting_scheme calc
_refine_ls_wR_factor_gt 0.2379
_refine_ls_wR_factor_ref 0.2685
_reflns_Friedel_coverage 0.000
_reflns_number_gt 1842
_reflns_number_total 2779
_reflns_threshold_expression 'I > 2\s(I)'
_cod_data_source_file ol402368h_si_002.cif
_cod_data_source_block a
_cod_original_cell_volume 971.2(4)
_cod_database_code 1512375
_shelx_space_group_comment
;
The symmetry employed for this shelxl refinement is uniquely defined
by the following loop, which should always be used as a source of
symmetry information in preference to the above space-group names.
They are only intended as comments.
;
_shelx_estimated_absorpt_t_min 0.959
_shelx_estimated_absorpt_t_max 0.979
_shelxl_version_number 2013-3

loop_
_space_group_symop_operation_xyz
'x, y, z'
'-x, -y, -z'

loop_
_atom_site_label
_atom_site_type_symbol
_atom_site_fract_x
_atom_site_fract_y
_atom_site_fract_z
_atom_site_U_iso_or_equiv
_atom_site_adp_type
_atom_site_occupancy
_atom_site_site_symmetry_order
_atom_site_calc_flag
_atom_site_refinement_flags_posn
_atom_site_refinement_flags_adp
C1 C 0.7793(7) 1.3143(5) 0.4786(3) 0.0478(12) Uani 1 1 d . .
C2 C 0.6259(8) 1.3046(7) 0.4251(4) 0.0689(16) Uani 1 1 d . .
H2A H 0.5114 1.3233 0.4661 0.103 Uiso 1 1 calc R U
H2B H 0.6617 1.2102 0.4117 0.103 Uiso 1 1 calc R U
H2C H 0.6069 1.3741 0.3632 0.103 Uiso 1 1 calc R U
C3 C 1.0234(6) 1.1723(5) 0.6036(3) 0.0393(10) Uani 1 1 d . .
C4 C 1.1390(6) 1.2559(5) 0.5932(3) 0.0436(11) Uani 1 1 d . .
H4 H 1.1188 1.3404 0.5452 0.052 Uiso 1 1 calc R U
C5 C 1.2857(7) 1.2070(5) 0.6578(4) 0.0524(13) Uani 1 1 d . .
H5 H 1.3635 1.2610 0.6536 0.063 Uiso 1 1 calc R U
C6 C 1.3181(7) 1.0805(6) 0.7277(4) 0.0585(14) Uani 1 1 d . .
H6 H 1.4185 1.0506 0.7689 0.070 Uiso 1 1 calc R U
C7 C 1.2046(7) 0.9960(5) 0.7384(4) 0.0492(12) Uani 1 1 d . .
H7 H 1.2290 0.9102 0.7853 0.059 Uiso 1 1 calc R U
C8 C 1.0521(6) 1.0442(4) 0.6761(3) 0.0387(10) Uani 1 1 d . .
C9 C 0.9080(6) 0.9847(4) 0.6664(3) 0.0375(10) Uani 1 1 d . .
C10 C 0.8028(6) 1.0770(5) 0.5910(3) 0.0420(11) Uani 1 1 d . .
H10 H 0.6998 1.0657 0.5687 0.050 Uiso 1 1 calc R U
C11 C 0.8708(6) 0.8569(4) 0.7296(3) 0.0371(10) Uani 1 1 d . .
C12 C 0.8165(6) 0.7706(5) 0.6895(3) 0.0427(11) Uani 1 1 d . .
H12 H 0.8278 0.7845 0.6202 0.051 Uiso 1 1 calc R U
C13 C 0.8934(6) 0.8345(5) 0.8396(3) 0.0386(10) Uani 1 1 d . .
C14 C 0.8097(7) 0.9444(5) 0.8916(3) 0.0497(12) Uani 1 1 d . .
H14 H 0.7405 1.0348 0.8570 0.060 Uiso 1 1 calc R U
C15 C 0.8266(8) 0.9231(6) 0.9933(4) 0.0624(14) Uani 1 1 d . .
H15 H 0.7661 0.9973 1.0268 0.075 Uiso 1 1 calc R U
C16 C 0.9339(8) 0.7910(7) 1.0442(4) 0.0601(15) Uani 1 1 d . .
H16 H 0.9487 0.7760 1.1122 0.072 Uiso 1 1 calc R U
C17 C 1.0198(7) 0.6802(6) 0.9939(4) 0.0584(14) Uani 1 1 d . .
H17 H 1.0913 0.5908 1.0287 0.070 Uiso 1 1 calc R U
C18 C 1.0005(7) 0.7009(5) 0.8925(3) 0.0479(12) Uani 1 1 d . .
H18 H 1.0590 0.6256 0.8596 0.058 Uiso 1 1 calc R U
C19 C 0.7405(6) 0.6554(5) 0.7428(3) 0.0399(10) Uani 1 1 d . .
C20 C 0.6068(6) 0.6764(5) 0.8227(3) 0.0409(10) Uani 1 1 d . .
H20 H 0.5736 0.7604 0.8466 0.049 Uiso 1 1 calc R U
C21 C 0.5231(6) 0.5745(5) 0.8670(3) 0.0441(11) Uani 1 1 d . .
H21 H 0.4341 0.5902 0.9198 0.053 Uiso 1 1 calc R U
C22 C 0.5738(6) 0.4479(4) 0.8316(4) 0.0436(11) Uani 1 1 d . .
C23 C 0.7108(7) 0.4233(5) 0.7539(3) 0.0494(12) Uani 1 1 d . .
H23 H 0.7478 0.3377 0.7319 0.059 Uiso 1 1 calc R U
C24 C 0.7916(7) 0.5271(5) 0.7097(3) 0.0443(11) Uani 1 1 d . .
H24 H 0.8812 0.5110 0.6572 0.053 Uiso 1 1 calc R U
Cl1 Cl 0.4635(2) 0.32240(15) 0.88523(12) 0.0723(6) Uani 1 1 d . .
N1 N 0.8680(5) 1.1910(4) 0.5507(2) 0.0394(9) Uani 1 1 d . .
O1 O 0.8292(6) 1.4167(4) 0.4620(3) 0.0686(12) Uani 1 1 d . .

loop_
_atom_site_aniso_label
_atom_site_aniso_U_11
_atom_site_aniso_U_22
_atom_site_aniso_U_33
_atom_site_aniso_U_23
_atom_site_aniso_U_13
_atom_site_aniso_U_12
C1 0.050(3) 0.048(3) 0.039(2) 0.006(2) 0.005(2) -0.020(2)
C2 0.068(4) 0.066(3) 0.065(3) 0.010(3) -0.027(3) -0.021(3)
C3 0.038(2) 0.040(2) 0.039(2) -0.0114(19) 0.0064(18) -0.0128(18)
C4 0.045(3) 0.040(2) 0.045(2) -0.010(2) 0.006(2) -0.016(2)
C5 0.056(3) 0.052(3) 0.058(3) -0.014(2) 0.004(2) -0.029(2)
C6 0.043(3) 0.076(4) 0.058(3) -0.006(3) -0.009(2) -0.024(3)
C7 0.048(3) 0.052(3) 0.046(2) -0.001(2) -0.006(2) -0.020(2)
C8 0.038(2) 0.036(2) 0.039(2) -0.0031(18) 0.0004(18) -0.0134(18)
C9 0.036(2) 0.037(2) 0.039(2) -0.0038(18) -0.0030(18) -0.0131(18)
C10 0.048(3) 0.042(2) 0.040(2) -0.004(2) -0.0015(19) -0.023(2)
C11 0.037(2) 0.032(2) 0.040(2) -0.0023(18) -0.0008(18) -0.0135(17)
C12 0.050(3) 0.046(2) 0.035(2) -0.0069(19) 0.0030(19) -0.022(2)
C13 0.039(2) 0.040(2) 0.038(2) 0.0012(19) -0.0028(18) -0.0212(18)
C14 0.061(3) 0.046(3) 0.041(2) -0.003(2) -0.003(2) -0.021(2)
C15 0.077(4) 0.065(3) 0.053(3) -0.022(3) 0.000(3) -0.028(3)
C16 0.065(4) 0.081(4) 0.041(3) 0.002(3) -0.010(2) -0.040(3)
C17 0.050(3) 0.064(3) 0.055(3) 0.016(3) -0.019(2) -0.025(3)
C18 0.047(3) 0.043(2) 0.051(3) 0.001(2) -0.005(2) -0.018(2)
C19 0.038(2) 0.040(2) 0.044(2) -0.0066(19) -0.0073(19) -0.0142(18)
C20 0.042(2) 0.035(2) 0.046(2) -0.0093(19) -0.0001(18) -0.0142(18)
C21 0.039(2) 0.047(2) 0.043(2) -0.008(2) 0.0017(19) -0.0136(19)
C22 0.043(3) 0.035(2) 0.054(3) -0.006(2) -0.006(2) -0.0150(19)
C23 0.062(3) 0.038(2) 0.053(3) -0.019(2) -0.005(2) -0.017(2)
C24 0.044(3) 0.047(2) 0.045(2) -0.012(2) 0.004(2) -0.019(2)
Cl1 0.0849(11) 0.0570(8) 0.0861(11) -0.0150(7) 0.0165(8) -0.0445(7)
N1 0.043(2) 0.0380(19) 0.0347(18) 0.0019(16) -0.0036(15) -0.0158(16)
O1 0.079(3) 0.052(2) 0.067(2) 0.0140(19) -0.007(2) -0.029(2)

loop_
_atom_type_symbol
_atom_type_description
_atom_type_scat_dispersion_real
_atom_type_scat_dispersion_imag
_atom_type_scat_source
C C 0.0033 0.0016 'International Tables Vol C Tables 4.2.6.8 and 6.1.1.4'
H H 0.0000 0.0000 'International Tables Vol C Tables 4.2.6.8 and 6.1.1.4'
N N 0.0061 0.0033 'International Tables Vol C Tables 4.2.6.8 and 6.1.1.4'
O O 0.0106 0.0060 'International Tables Vol C Tables 4.2.6.8 and 6.1.1.4'
Cl Cl 0.1484 0.1585 'International Tables Vol C Tables 4.2.6.8 and 6.1.1.4'

loop_
_geom_angle_atom_site_label_1
_geom_angle_atom_site_label_2
_geom_angle_atom_site_label_3
_geom_angle
O1 C1 N1 120.4(5)
O1 C1 C2 123.9(5)
N1 C1 C2 115.6(4)
C1 C2 H2A 109.5
C1 C2 H2B 109.5
H2A C2 H2B 109.5
C1 C2 H2C 109.5
H2A C2 H2C 109.5
H2B C2 H2C 109.5
C4 C3 N1 131.0(4)
C4 C3 C8 122.0(4)
N1 C3 C8 107.0(4)
C5 C4 C3 117.2(4)
C5 C4 H4 121.4
C3 C4 H4 121.4
C6 C5 C4 121.5(5)
C6 C5 H5 119.2
C4 C5 H5 119.2
C5 C6 C7 121.8(5)
C5 C6 H6 119.1
C7 C6 H6 119.1
C6 C7 C8 118.1(4)
C6 C7 H7 120.9
C8 C7 H7 120.9
C7 C8 C3 119.3(4)
C7 C8 C9 132.9(4)
C3 C8 C9 107.8(4)
C10 C9 C8 105.7(4)
C10 C9 C11 125.6(4)
C8 C9 C11 128.5(4)
C9 C10 N1 111.5(4)
C9 C10 H10 124.3
N1 C10 H10 124.3
C12 C11 C9 121.0(4)
C12 C11 C13 123.6(4)
C9 C11 C13 115.4(4)
C11 C12 C19 127.7(4)
C11 C12 H12 116.2
C19 C12 H12 116.2
C14 C13 C18 118.0(4)
C14 C13 C11 121.8(4)
C18 C13 C11 120.2(4)
C15 C14 C13 121.9(5)
C15 C14 H14 119.1
C13 C14 H14 119.1
C16 C15 C14 119.4(5)
C16 C15 H15 120.3
C14 C15 H15 120.3
C15 C16 C17 119.8(5)
C15 C16 H16 120.1
C17 C16 H16 120.1
C18 C17 C16 120.9(5)
C18 C17 H17 119.6
C16 C17 H17 119.6
C17 C18 C13 120.1(5)
C17 C18 H18 120.0
C13 C18 H18 120.0
C24 C19 C20 118.4(4)
C24 C19 C12 120.4(4)
C20 C19 C12 121.0(4)
C21 C20 C19 121.3(4)
C21 C20 H20 119.4
C19 C20 H20 119.4
C20 C21 C22 119.4(4)
C20 C21 H21 120.3
C22 C21 H21 120.3
C23 C22 C21 120.1(4)
C23 C22 Cl1 120.7(3)
C21 C22 Cl1 119.2(4)
C24 C23 C22 119.7(4)
C24 C23 H23 120.1
C22 C23 H23 120.1
C23 C24 C19 121.0(4)
C23 C24 H24 119.5
C19 C24 H24 119.5
C10 N1 C3 108.0(3)
C10 N1 C1 126.2(4)
C3 N1 C1 125.3(4)

loop_
_geom_bond_atom_site_label_1
_geom_bond_atom_site_label_2
_geom_bond_distance
C1 O1 1.196(6)
C1 N1 1.415(6)
C1 C2 1.503(8)
C2 H2A 0.9600
C2 H2B 0.9600
C2 H2C 0.9600
C3 C4 1.400(6)
C3 N1 1.402(6)
C3 C8 1.408(6)
C4 C5 1.394(7)
C4 H4 0.9300
C5 C6 1.377(7)
C5 H5 0.9300
C6 C7 1.394(7)
C6 H6 0.9300
C7 C8 1.408(7)
C7 H7 0.9300
C8 C9 1.462(6)
C9 C10 1.351(6)
C9 C11 1.481(6)
C10 N1 1.391(5)
C10 H10 0.9300
C11 C12 1.342(6)
C11 C13 1.504(6)
C12 C19 1.488(6)
C12 H12 0.9300
C13 C14 1.393(7)
C13 C18 1.395(6)
C14 C15 1.384(7)
C14 H14 0.9300
C15 C16 1.375(8)
C15 H15 0.9300
C16 C17 1.386(8)
C16 H16 0.9300
C17 C18 1.384(7)
C17 H17 0.9300
C18 H18 0.9300
C19 C24 1.397(6)
C19 C20 1.401(6)
C20 C21 1.387(6)
C20 H20 0.9300
C21 C22 1.398(7)
C21 H21 0.9300
C22 C23 1.397(7)
C22 Cl1 1.742(5)
C23 C24 1.387(7)
C23 H23 0.9300
C24 H24 0.9300

loop_
_geom_torsion_atom_site_label_1
_geom_torsion_atom_site_label_2
_geom_torsion_atom_site_label_3
_geom_torsion_atom_site_label_4
_geom_torsion
N1 C3 C4 C5 -179.4(4)
C8 C3 C4 C5 0.1(6)
C3 C4 C5 C6 1.2(7)
C4 C5 C6 C7 -0.9(8)
C5 C6 C7 C8 -0.8(8)
C6 C7 C8 C3 2.1(7)
C6 C7 C8 C9 179.7(5)
C4 C3 C8 C7 -1.8(6)
N1 C3 C8 C7 177.8(4)
C4 C3 C8 C9 -179.9(4)
N1 C3 C8 C9 -0.3(5)
C7 C8 C9 C10 -177.8(5)
C3 C8 C9 C10 0.0(5)
C7 C8 C9 C11 6.6(8)
C3 C8 C9 C11 -175.6(4)
C8 C9 C10 N1 0.3(5)
C11 C9 C10 N1 176.0(4)
C10 C9 C11 C12 41.8(6)
C8 C9 C11 C12 -143.5(5)
C10 C9 C11 C13 -136.8(5)
C8 C9 C11 C13 38.0(6)
C9 C11 C12 C19 -167.8(4)
C13 C11 C12 C19 10.6(7)
C12 C11 C13 C14 -129.1(5)
C9 C11 C13 C14 49.4(6)
C12 C11 C13 C18 50.8(6)
C9 C11 C13 C18 -130.6(4)
C18 C13 C14 C15 -1.6(7)
C11 C13 C14 C15 178.4(5)
C13 C14 C15 C16 2.1(9)
C14 C15 C16 C17 -1.5(9)
C15 C16 C17 C18 0.5(8)
C16 C17 C18 C13 -0.1(8)
C14 C13 C18 C17 0.6(7)
C11 C13 C18 C17 -179.4(4)
C11 C12 C19 C24 -141.4(5)
C11 C12 C19 C20 43.0(7)
C24 C19 C20 C21 -1.5(7)
C12 C19 C20 C21 174.2(4)
C19 C20 C21 C22 0.4(7)
C20 C21 C22 C23 1.5(7)
C20 C21 C22 Cl1 -178.3(3)
C21 C22 C23 C24 -2.3(7)
Cl1 C22 C23 C24 177.5(4)
C22 C23 C24 C19 1.1(7)
C20 C19 C24 C23 0.7(7)
C12 C19 C24 C23 -175.0(4)
C9 C10 N1 C3 -0.5(5)
C9 C10 N1 C1 -172.6(4)
C4 C3 N1 C10 -179.9(4)
C8 C3 N1 C10 0.5(4)
C4 C3 N1 C1 -7.7(7)
C8 C3 N1 C1 172.7(4)
O1 C1 N1 C10 166.9(5)
C2 C1 N1 C10 -14.4(7)
O1 C1 N1 C3 -3.9(7)
C2 C1 N1 C3 174.7(4)
